data_2008314
loop_
_publ_author_name
'Ilia A. Guzei'
'Alex Melekhov'
'George A. Kraus'

_publ_section_title
;
 A new strained angularly fused ring system:
 8-hydroxy-1,2,3-trimethoxybenz[<i>a</i>]anthracene-7,12-dione
;
_journal_issue 4
_journal_name_full 'Acta Crystallographica Section C'
_journal_page_first 620
_journal_page_last 622
_journal_paper_doi 10.1107/S0108270198012840
_journal_volume 55
_journal_year 1999
_chemical_formula_sum 'C21 H16 O6'
_chemical_formula_weight 364.34
_chemical_name_systematic
;
8-Hydroxy-1,2,3-trimethoxybenz[a]anthracene-7,12-dione
;
_space_group_IT_number 2
_symmetry_cell_setting triclinic
_symmetry_space_group_name_Hall '-P 1'
_symmetry_space_group_name_H-M 'P -1'
_audit_creation_method
;
manual editing of the .cif file created by SHELXL-97
;
_cell_angle_alpha 89.2270(10)
_cell_angle_beta 85.7640(10)
_cell_angle_gamma 82.5310(10)
_cell_formula_units_Z 2
_cell_length_a 7.5766(6)
_cell_length_b 9.6207(7)
_cell_length_c 11.2537(9)
_cell_measurement_reflns_used 68
_cell_measurement_temperature 173(2)
_cell_measurement_theta_max 23
_cell_measurement_theta_min 8
_cell_volume 811.12(11)
_computing_cell_refinement SMART
_computing_data_collection 'SMART (Siemens, 1994)'
_computing_data_reduction 'SHELXTL (Sheldrick, 1995)'
_computing_molecular_graphics SHELXTL
_computing_publication_material SHELXTL
_computing_structure_refinement SHELXTL
_computing_structure_solution SHELXTL
_diffrn_ambient_temperature 173(2)
_diffrn_measured_fraction_theta_full 0.978
_diffrn_measured_fraction_theta_max 0.978
_diffrn_measurement_device_type 'Bruker CCD-1000 area detector'
_diffrn_measurement_method '\f scans'
_diffrn_radiation_monochromator graphite
_diffrn_radiation_source 'fine-focus sealed tube'
_diffrn_radiation_type MoK\a
_diffrn_radiation_wavelength 0.71073
_diffrn_reflns_av_R_equivalents 0.023
_diffrn_reflns_av_sigmaI/netI 0.0179
_diffrn_reflns_limit_h_max 9
_diffrn_reflns_limit_h_min -9
_diffrn_reflns_limit_k_max 12
_diffrn_reflns_limit_k_min -11
_diffrn_reflns_limit_l_max 14
_diffrn_reflns_limit_l_min -14
_diffrn_reflns_number 6385
_diffrn_reflns_theta_full 26.41
_diffrn_reflns_theta_max 26.41
_diffrn_reflns_theta_min 1.81
_diffrn_standards_decay_% <1
_diffrn_standards_interval_count n/a
_diffrn_standards_interval_time n/a
_diffrn_standards_number n/a
_exptl_absorpt_coefficient_mu 0.110
_exptl_absorpt_correction_type none
_exptl_absorpt_process_details 'not necessary'
_exptl_crystal_colour red
_exptl_crystal_density_diffrn 1.492
_exptl_crystal_density_method 'not measured'
_exptl_crystal_description block
_exptl_crystal_F_000 380
_exptl_crystal_size_max 0.40
_exptl_crystal_size_mid 0.30
_exptl_crystal_size_min 0.20
_refine_diff_density_max 0.44
_refine_diff_density_min -0.30
_refine_ls_extinction_method none
_refine_ls_goodness_of_fit_ref 1.05
_refine_ls_hydrogen_treatment mixed
_refine_ls_matrix_type full
_refine_ls_number_parameters 244
_refine_ls_number_reflns 3260
_refine_ls_number_restraints 0
_refine_ls_restrained_S_all 1.05
_refine_ls_R_factor_all 0.0630
_refine_ls_R_factor_gt 0.053
_refine_ls_shift/su_max 0.000
_refine_ls_shift/su_mean 0.000
_refine_ls_structure_factor_coef Fsqd
_refine_ls_weighting_details 'calc w = 1/[\s^2^(Fo^2^)+(0.1000P)^2^+0.3126P] where P=(Fo^2^+2Fc^2^)/3'
_refine_ls_weighting_scheme calc
_refine_ls_wR_factor_ref 0.163
_reflns_number_gt 2652
_reflns_number_total 3260
_reflns_threshold_expression I>2\s(I)
_cod_data_source_file bk1433.cif
_cod_data_source_block kra02r
_cod_depositor_comments
;
The following automatic conversions were performed:
'_symmetry_cell_setting' value 'Triclinic' changed to 'triclinic'
according to '/home/saulius/struct/CIF-dictionaries/cif_core.dic'
dictionary named 'cif_core.dic' version 2.4.1 from 2010-06-29.

Automatic conversion script
Id: cif_fix_enum 1527 2010-12-29 10:47:43Z saulius 
;
_cod_original_sg_symbol_H-M P-1
_cod_database_code 2008314

loop_
_symmetry_equiv_pos_as_xyz
'x, y, z'
'-x, -y, -z'

loop_
_atom_site_label
_atom_site_fract_x
_atom_site_fract_y
_atom_site_fract_z
_atom_site_U_iso_or_equiv
_atom_site_adp_type
_atom_site_calc_flag
_atom_site_refinement_flags
_atom_site_occupancy
_atom_site_disorder_assembly
_atom_site_disorder_group
_atom_site_type_symbol
O1 0.13892(19) 0.02344(14) 0.23755(13) 0.0327(4) Uani d . 1 . . O
O2 -0.1821(2) -0.03859(15) 0.33609(13) 0.0371(4) Uani d . 1 . . O
O3 -0.42825(19) 0.15565(16) 0.42893(14) 0.0375(4) Uani d . 1 . . O
O4 0.46800(19) 0.60651(15) 0.22554(14) 0.0365(4) Uani d . 1 . . O
O5 0.77563(19) 0.55033(15) 0.10816(14) 0.0368(4) Uani d . 1 . . O
H5A 0.6947 0.5985 0.1503 0.055 Uiso calc R 1 . . H
O6 0.24189(17) 0.16263(14) 0.04975(12) 0.0298(3) Uani d . 1 . . O
C1 0.0136(3) 0.1302(2) 0.27925(17) 0.0277(4) Uani d . 1 . . C
C2 -0.1471(3) 0.0980(2) 0.32946(17) 0.0297(4) Uani d . 1 . . C
C3 -0.2748(3) 0.2025(2) 0.38486(18) 0.0306(4) Uani d . 1 . . C
C4 -0.2354(3) 0.3368(2) 0.39337(18) 0.0298(4) Uani d . 1 . . C
H4A -0.3180 0.4057 0.4345 0.036 Uiso calc R 1 . . H
C5 -0.0708(2) 0.3735(2) 0.34076(17) 0.0273(4) Uani d . 1 . . C
C6 -0.0271(3) 0.5107(2) 0.35358(18) 0.0302(4) Uani d . 1 . . C
H6A -0.1109 0.5791 0.3943 0.036 Uiso calc R 1 . . H
C7 0.1333(3) 0.5472(2) 0.30858(19) 0.0313(4) Uani d . 1 . . C
H7A 0.1650 0.6371 0.3246 0.038 Uiso calc R 1 . . H
C8 0.2515(2) 0.45016(19) 0.23808(17) 0.0265(4) Uani d . 1 . . C
C9 0.4264(3) 0.4927(2) 0.19375(18) 0.0278(4) Uani d . 1 . . C
C10 0.5490(2) 0.3956(2) 0.11933(17) 0.0264(4) Uani d . 1 . . C
C11 0.7215(3) 0.4280(2) 0.08206(18) 0.0293(4) Uani d . 1 . . C
C12 0.8396(3) 0.3317(2) 0.0142(2) 0.0336(5) Uani d . 1 . . C
H12A 0.9565 0.3522 -0.0092 0.040 Uiso calc R 1 . . H
C13 0.7869(3) 0.2068(2) -0.0188(2) 0.0362(5) Uani d . 1 . . C
H13A 0.8694 0.1404 -0.0627 0.043 Uiso calc R 1 . . H
C14 0.6129(3) 0.1764(2) 0.01148(19) 0.0327(5) Uani d . 1 . . C
H14A 0.5755 0.0927 -0.0159 0.039 Uiso calc R 1 . . H
C15 0.4970(2) 0.2691(2) 0.08144(17) 0.0268(4) Uani d . 1 . . C
C16 0.3103(2) 0.23927(18) 0.11271(17) 0.0249(4) Uani d . 1 . . C
C17 0.2079(2) 0.31750(19) 0.21500(17) 0.0251(4) Uani d . 1 . . C
C18 0.0515(2) 0.2722(2) 0.27523(17) 0.0256(4) Uani d . 1 . . C
C19 0.2329(3) -0.0510(3) 0.3290(2) 0.0480(6) Uani d . 1 . . C
H19A 0.3204 -0.1255 0.2932 0.072 Uiso calc R 1 . . H
H19B 0.1483 -0.0923 0.3845 0.072 Uiso calc R 1 . . H
H19C 0.2948 0.0138 0.3721 0.072 Uiso calc R 1 . . H
C20 -0.2278(4) -0.0937(3) 0.2272(2) 0.0484(6) Uani d . 1 . . C
H20A -0.2532 -0.1903 0.2400 0.073 Uiso calc R 1 . . H
H20B -0.1279 -0.0925 0.1668 0.073 Uiso calc R 1 . . H
H20C -0.3336 -0.0362 0.1998 0.073 Uiso calc R 1 . . H
C21 -0.5560(3) 0.2522(2) 0.4960(2) 0.0390(5) Uani d . 1 . . C
H21A -0.6593 0.2055 0.5232 0.059 Uiso calc R 1 . . H
H21B -0.5949 0.3326 0.4456 0.059 Uiso calc R 1 . . H
H21C -0.5015 0.2847 0.5651 0.059 Uiso calc R 1 . . H

loop_
_atom_site_aniso_label
_atom_site_aniso_U_11
_atom_site_aniso_U_22
_atom_site_aniso_U_33
_atom_site_aniso_U_12
_atom_site_aniso_U_13
_atom_site_aniso_U_23
O1 0.0373(7) 0.0237(7) 0.0355(8) -0.0005(6) 0.0025(6) 0.0003(6)
O2 0.0509(9) 0.0285(7) 0.0346(8) -0.0183(6) 0.0019(6) -0.0007(6)
O3 0.0330(8) 0.0394(8) 0.0409(9) -0.0135(6) 0.0071(6) -0.0026(6)
O4 0.0352(8) 0.0267(7) 0.0494(9) -0.0111(6) -0.0017(6) -0.0044(6)
O5 0.0310(7) 0.0318(8) 0.0499(9) -0.0120(6) -0.0041(6) 0.0000(6)
O6 0.0293(7) 0.0296(7) 0.0317(8) -0.0081(5) -0.0016(5) -0.0040(6)
C1 0.0308(9) 0.0263(9) 0.0258(10) -0.0047(8) -0.0003(8) 0.0009(7)
C2 0.0357(10) 0.0267(10) 0.0280(10) -0.0103(8) -0.0015(8) 0.0027(7)
C3 0.0301(10) 0.0359(11) 0.0272(10) -0.0105(8) -0.0003(8) 0.0027(8)
C4 0.0272(9) 0.0313(10) 0.0302(10) -0.0031(8) 0.0008(8) -0.0005(8)
C5 0.0275(9) 0.0277(10) 0.0269(10) -0.0044(8) -0.0027(7) 0.0009(7)
C6 0.0307(9) 0.0260(10) 0.0330(11) -0.0015(8) 0.0004(8) -0.0035(8)
C7 0.0362(10) 0.0229(9) 0.0355(11) -0.0070(8) -0.0014(8) -0.0014(8)
C8 0.0267(9) 0.0235(9) 0.0297(10) -0.0047(7) -0.0031(7) 0.0013(7)
C9 0.0286(9) 0.0242(9) 0.0323(10) -0.0077(7) -0.0063(8) 0.0046(7)
C10 0.0233(9) 0.0271(9) 0.0296(10) -0.0056(7) -0.0050(7) 0.0058(7)
C11 0.0252(9) 0.0287(10) 0.0361(11) -0.0087(8) -0.0083(8) 0.0076(8)
C12 0.0226(9) 0.0384(11) 0.0406(12) -0.0070(8) -0.0030(8) 0.0060(9)
C13 0.0270(10) 0.0370(11) 0.0435(12) -0.0031(8) 0.0042(9) -0.0020(9)
C14 0.0291(10) 0.0307(10) 0.0387(11) -0.0068(8) 0.0006(8) -0.0013(8)
C15 0.0246(9) 0.0278(10) 0.0284(10) -0.0051(7) -0.0017(7) 0.0037(7)
C16 0.0261(9) 0.0207(9) 0.0285(10) -0.0047(7) -0.0037(7) 0.0034(7)
C17 0.0248(9) 0.0243(9) 0.0269(10) -0.0042(7) -0.0046(7) 0.0016(7)
C18 0.0265(9) 0.0256(9) 0.0252(9) -0.0053(7) -0.0020(7) 0.0007(7)
C19 0.0479(13) 0.0382(12) 0.0566(15) 0.0052(10) -0.0141(11) -0.0013(11)
C20 0.0652(16) 0.0415(13) 0.0442(14) -0.0242(12) -0.0094(12) -0.0028(10)
C21 0.0319(10) 0.0478(13) 0.0368(12) -0.0079(9) 0.0058(9) 0.0003(10)

loop_
_atom_type_symbol
_atom_type_description
_atom_type_scat_dispersion_real
_atom_type_scat_dispersion_imag
_atom_type_scat_source
C C 0.0033 0.0016 'International Tables Vol C Tables 4.2.6.8 and 6.1.1.4'
H H 0.0000 0.0000 'International Tables Vol C Tables 4.2.6.8 and 6.1.1.4'
O O 0.0106 0.0060 'International Tables Vol C Tables 4.2.6.8 and 6.1.1.4'

loop_
_geom_angle_atom_site_label_1
_geom_angle_atom_site_label_2
_geom_angle_atom_site_label_3
_geom_angle
C1 O1 C19 113.67(17)
C2 O2 C20 114.69(16)
C3 O3 C21 117.53(16)
O1 C1 C2 118.65(17)
O1 C1 C18 120.75(16)
C2 C1 C18 120.55(18)
O2 C2 C1 120.69(18)
O2 C2 C3 118.01(17)
C1 C2 C3 121.07(17)
O3 C3 C4 125.66(18)
O3 C3 C2 114.49(17)
C4 C3 C2 119.82(17)
C3 C4 C5 120.19(18)
C6 C5 C4 120.16(18)
C6 C5 C18 119.47(17)
C4 C5 C18 120.37(17)
C7 C6 C5 121.43(18)
C6 C7 C8 119.52(18)
C17 C8 C7 120.96(17)
C17 C8 C9 121.28(17)
C7 C8 C9 117.72(17)
O4 C9 C10 121.62(17)
O4 C9 C8 119.55(18)
C10 C9 C8 118.73(16)
C15 C10 C11 118.88(18)
C15 C10 C9 120.61(16)
C11 C10 C9 120.49(17)
O5 C11 C12 118.14(17)
O5 C11 C10 122.09(18)
C12 C11 C10 119.76(18)
C13 C12 C11 120.10(18)
C12 C13 C14 120.91(19)
C15 C14 C13 119.34(19)
C14 C15 C10 120.84(17)
C14 C15 C16 119.94(17)
C10 C15 C16 119.14(17)
O6 C16 C17 122.10(16)
O6 C16 C15 119.99(17)
C17 C16 C15 117.63(16)
C8 C17 C18 119.48(17)
C8 C17 C16 116.94(16)
C18 C17 C16 122.74(16)
C5 C18 C1 117.27(16)
C5 C18 C17 118.21(17)
C1 C18 C17 124.43(17)

loop_
_geom_bond_atom_site_label_1
_geom_bond_atom_site_label_2
_geom_bond_site_symmetry_2
_geom_bond_distance
_geom_bond_publ_flag
O1 C1 . 1.368(2) ?
O1 C19 . 1.426(3) ?
O2 C2 . 1.374(2) ?
O2 C20 . 1.425(3) ?
O3 C3 . 1.359(2) ?
O3 C21 . 1.431(3) ?
O4 C9 . 1.242(2) ?
O5 C11 . 1.338(2) ?
O6 C16 . 1.217(2) ?
C1 C2 . 1.375(3) ?
C1 C18 . 1.431(3) ?
C2 C3 . 1.418(3) ?
C3 C4 . 1.369(3) ?
C4 C5 . 1.425(3) ?
C5 C6 . 1.414(3) ?
C5 C18 . 1.427(3) ?
C6 C7 . 1.368(3) ?
C7 C8 . 1.415(3) ?
C8 C17 . 1.392(3) ?
C8 C9 . 1.487(3) ?
C9 C10 . 1.455(3) ?
C10 C15 . 1.408(3) ?
C10 C11 . 1.415(3) ?
C11 C12 . 1.394(3) ?
C12 C13 . 1.378(3) ?
C13 C14 . 1.404(3) ?
C14 C15 . 1.379(3) ?
C15 C16 . 1.495(2) ?
C16 C17 . 1.494(3) ?
C17 C18 . 1.436(3) ?

loop_
_cod_related_entry_id
_cod_related_entry_database
_cod_related_entry_code
1 ChemSpider 9351050
